data_4071850
loop_
_publ_author_name
'Kertsnus-Banchik, Evgenia'
'Kalikhman, Inna'
'Gostevskii, Boris'
'Deutsch, Zvicka'
'Botoshansky, Mark'
'Kost, Daniel'

_publ_section_title
;
 Hydride Migration from Silicon to an Adjacent Unsaturated Imino Carbon:
 Intramolecular Hydrosilylation
;
_journal_issue 20
_journal_name_full Organometallics
_journal_page_first 5285
_journal_paper_doi 10.1021/om800427x
_journal_volume 27
_journal_year 2008
_chemical_formula_sum 'C17 H33 N4 O2 Si'
_chemical_formula_weight 352.55
_chemical_name_common 6c
_chemical_name_systematic
; 
 ? 
;
_space_group_IT_number 2
_symmetry_cell_setting triclinic
_symmetry_space_group_name_Hall '-P 1'
_symmetry_space_group_name_H-M 'P -1'
_atom_sites_solution_hydrogens geom
_atom_sites_solution_primary direct
_atom_sites_solution_secondary difmap
_audit_creation_method SHELXL-97
_cell_angle_alpha 115.096(3)
_cell_angle_beta 110.270(3)
_cell_angle_gamma 95.533(4)
_cell_formula_units_Z 2
_cell_length_a 9.683(2)
_cell_length_b 11.351(2)
_cell_length_c 11.490(2)
_cell_measurement_reflns_used 4164
_cell_measurement_temperature 103(2)
_cell_measurement_theta_max 26.48
_cell_measurement_theta_min 2.34
_cell_volume 1027.9(3)
_computing_cell_refinement 'Bruker SMART'
_computing_data_collection 'Bruker SMART'
_computing_data_reduction 'Bruker SAINT'
_computing_molecular_graphics 'Bruker SHELXTL'
_computing_publication_material 'Bruker SHELXTL'
_computing_structure_refinement 'SHELXL-97 (Sheldrick, 1997)'
_computing_structure_solution 'SHELXS-97 (Sheldrick, 1990)'
_diffrn_ambient_temperature 200(2)
_diffrn_measured_fraction_theta_full 0.958
_diffrn_measured_fraction_theta_max 0.958
_diffrn_measurement_device_type 'CCD area detector'
_diffrn_measurement_method 'phi and omega scans'
_diffrn_radiation_monochromator graphite
_diffrn_radiation_source 'fine-focus sealed tube'
_diffrn_radiation_type MoK\a
_diffrn_radiation_wavelength 0.71073
_diffrn_reflns_av_R_equivalents 0.0302
_diffrn_reflns_av_sigmaI/netI 0.0468
_diffrn_reflns_limit_h_max 9
_diffrn_reflns_limit_h_min -12
_diffrn_reflns_limit_k_max 13
_diffrn_reflns_limit_k_min -14
_diffrn_reflns_limit_l_max 14
_diffrn_reflns_limit_l_min -14
_diffrn_reflns_number 6012
_diffrn_reflns_theta_full 26.55
_diffrn_reflns_theta_max 26.55
_diffrn_reflns_theta_min 2.07
_exptl_absorpt_coefficient_mu 0.065
_exptl_absorpt_correction_T_max 0.9087
_exptl_absorpt_correction_T_min 0.9087
_exptl_absorpt_correction_type none
_exptl_crystal_colour yellow
_exptl_crystal_density_diffrn 0.570
_exptl_crystal_density_meas 0
_exptl_crystal_density_method 'not measured'
_exptl_crystal_description bolle
_exptl_crystal_F_000 192
_exptl_crystal_size_max 1.50
_exptl_crystal_size_mid 1.50
_exptl_crystal_size_min 1.50
_refine_diff_density_max 0.510
_refine_diff_density_min -0.518
_refine_diff_density_rms 0.073
_refine_ls_extinction_method none
_refine_ls_goodness_of_fit_ref 1.062
_refine_ls_hydrogen_treatment mixed
_refine_ls_matrix_type full
_refine_ls_number_parameters 318
_refine_ls_number_reflns 4112
_refine_ls_number_restraints 0
_refine_ls_restrained_S_all 1.062
_refine_ls_R_factor_all 0.0631
_refine_ls_R_factor_gt 0.0576
_refine_ls_shift/su_max 0.015
_refine_ls_shift/su_mean 0.001
_refine_ls_structure_factor_coef Fsqd
_refine_ls_weighting_details 'calc w=1/[\s^2^(Fo^2^)+(0.1159P)^2^+0.3119P] where P=(Fo^2^+2Fc^2^)/3'
_refine_ls_weighting_scheme calc
_refine_ls_wR_factor_gt 0.1698
_refine_ls_wR_factor_ref 0.1768
_reflns_number_gt 3599
_reflns_number_total 4112
_reflns_threshold_expression >2sigma(I)
_cod_data_source_file om800427x_si_001.cif
_cod_data_source_block 6c
_cod_depositor_comments
;
The following automatic conversions were performed:

'_symmetry_cell_setting' value 'Triclinic' changed to 'triclinic'
according to /home/saulius/struct/CIF-dictionaries/cif_core.dic
dictionary named 'cif_core.dic' version 2.4.1 from 2010-06-29.

Automatic conversion script
Id: cif_fix_values 1715 2011-07-08 13:25:40Z adriana 
;
_cod_original_cell_volume 1028.0(4)
_cod_original_sg_symbol_H-M P-1
_cod_database_code 4071850

loop_
_symmetry_equiv_pos_as_xyz
'x, y, z'
'-x, -y, -z'

loop_
_atom_site_label
_atom_site_type_symbol
_atom_site_fract_x
_atom_site_fract_y
_atom_site_fract_z
_atom_site_U_iso_or_equiv
_atom_site_adp_type
_atom_site_occupancy
_atom_site_symmetry_multiplicity
_atom_site_calc_flag
_atom_site_refinement_flags
C1 C 0.3122(3) 0.6115(3) 0.8566(3) 0.0436(5) Uani 1 1 d .
C2 C 0.3593(2) 0.6807(2) 0.7864(2) 0.0352(4) Uani 1 1 d .
C3 C 0.2425(2) 0.6883(3) 0.6663(2) 0.0421(5) Uani 1 1 d .
C4 C 0.2776(2) 0.6440(2) 0.5359(2) 0.0360(4) Uani 1 1 d .
C5 C 0.2806(3) 0.4967(2) 0.4742(3) 0.0460(5) Uani 1 1 d .
C6 C 0.1495(3) 0.6603(3) 0.4246(3) 0.0475(6) Uani 1 1 d .
C7 C 0.5832(2) 0.80121(19) 0.50870(18) 0.0309(4) Uani 1 1 d .
C8 C 0.7412(2) 0.7569(2) 0.91981(18) 0.0325(4) Uani 1 1 d .
C9 C 0.8915(2) 0.7589(3) 1.0209(2) 0.0436(5) Uani 1 1 d .
C10 C 0.8623(4) 0.6654(6) 1.0787(5) 0.1015(15) Uani 1 1 d .
H35 H 0.7945 0.6937 1.1254 0.112(14) Uiso 1 1 calc R
H33 H 0.9602 0.6705 1.1477 0.119(14) Uiso 1 1 calc R
H34 H 0.8135 0.5719 1.0001 0.34(6) Uiso 1 1 calc R
C11 C 0.9640(5) 0.9049(5) 1.1417(4) 0.1118(17) Uani 1 1 d .
H36 H 0.8968 0.9307 1.1896 0.21(3) Uiso 1 1 calc R
H28 H 0.9777 0.9651 1.1031 0.20(3) Uiso 1 1 calc R
H29 H 1.0641 0.9129 1.2100 0.152(19) Uiso 1 1 calc R
C12 C 0.9940(4) 0.7159(5) 0.9484(3) 0.0819(11) Uani 1 1 d .
H30 H 1.0104 0.7751 0.9095 0.130(17) Uiso 1 1 calc R
H32 H 0.9458 0.6218 0.8710 0.133(18) Uiso 1 1 calc R
H31 H 1.0931 0.7226 1.0173 0.091(11) Uiso 1 1 calc R
C13 C 0.8049(3) 0.7901(3) 0.4477(3) 0.0467(6) Uani 1 1 d .
C14 C 0.6747(4) 0.9685(3) 0.4486(3) 0.0502(6) Uani 1 1 d .
C15 C 0.5398(3) 0.7279(3) 0.2596(2) 0.0510(6) Uani 1 1 d .
C16 C 0.6498(2) 0.8212(2) 0.41546(19) 0.0357(4) Uani 1 1 d .
C17 C 0.5879(3) 1.0012(2) 0.8725(2) 0.0421(5) Uani 1 1 d .
H2 H 0.056(4) 0.606(3) 0.401(3) 0.063(8) Uiso 1 1 d .
H3 H 0.142(3) 0.750(3) 0.461(3) 0.053(7) Uiso 1 1 d .
H4 H 0.165(3) 0.641(3) 0.347(3) 0.048(7) Uiso 1 1 d .
H5 H 0.189(3) 0.438(3) 0.446(3) 0.052(7) Uiso 1 1 d .
H6 H 0.309(3) 0.472(3) 0.389(3) 0.057(7) Uiso 1 1 d .
H7 H 0.361(3) 0.487(3) 0.549(3) 0.051(7) Uiso 1 1 d .
H8 H 0.239(3) 0.783(3) 0.701(3) 0.054(7) Uiso 1 1 d .
H9 H 0.141(3) 0.627(3) 0.633(3) 0.048(7) Uiso 1 1 d .
H10 H 0.488(4) 1.008(3) 0.859(4) 0.083(10) Uiso 1 1 d .
H11 H 0.634(5) 1.078(4) 0.872(4) 0.106(13) Uiso 1 1 d .
H12 H 0.641(4) 1.019(4) 0.966(4) 0.085(10) Uiso 1 1 d .
H13 H 0.851(3) 0.808(3) 0.393(3) 0.061(8) Uiso 1 1 d .
H14 H 0.883(4) 0.844(3) 0.548(3) 0.070(9) Uiso 1 1 d .
H15 H 0.795(3) 0.695(3) 0.423(3) 0.057(8) Uiso 1 1 d .
H16 H 0.247(4) 0.522(4) 0.789(4) 0.076(10) Uiso 1 1 d .
H17 H 0.252(4) 0.646(4) 0.897(4) 0.090(11) Uiso 1 1 d .
H18 H 0.396(5) 0.608(4) 0.928(4) 0.096(12) Uiso 1 1 d .
H22 H 0.525(3) 0.634(3) 0.239(3) 0.051(7) Uiso 1 1 d .
H23 H 0.441(4) 0.739(3) 0.235(3) 0.058(8) Uiso 1 1 d .
H24 H 0.586(3) 0.743(3) 0.200(3) 0.060(8) Uiso 1 1 d .
H25 H 0.582(3) 0.984(3) 0.422(3) 0.054(7) Uiso 1 1 d .
H26 H 0.750(4) 1.037(4) 0.560(4) 0.087(11) Uiso 1 1 d .
H27 H 0.720(3) 0.985(3) 0.397(3) 0.061(8) Uiso 1 1 d .
N1 N 0.42552(18) 0.73369(17) 0.57943(15) 0.0317(4) Uani 1 1 d .
N2 N 0.45109(19) 0.72365(17) 0.46175(16) 0.0332(4) Uani 1 1 d .
N3 N 0.49853(18) 0.73363(18) 0.81991(16) 0.0332(4) Uani 1 1 d .
N4 N 0.61510(19) 0.72109(19) 0.92510(17) 0.0365(4) Uani 1 1 d .
O1 O 0.74633(15) 0.79649(15) 0.82814(13) 0.0335(3) Uani 1 1 d .
O2 O 0.67006(15) 0.87255(14) 0.65011(13) 0.0343(3) Uani 1 1 d .
Si1 Si 0.58376(5) 0.83175(5) 0.74149(5) 0.0291(2) Uani 1 1 d .

loop_
_atom_site_aniso_label
_atom_site_aniso_U_11
_atom_site_aniso_U_22
_atom_site_aniso_U_33
_atom_site_aniso_U_23
_atom_site_aniso_U_13
_atom_site_aniso_U_12
C1 0.0389(12) 0.0553(14) 0.0391(11) 0.0228(11) 0.0210(10) 0.0093(10)
C2 0.0315(10) 0.0429(11) 0.0301(9) 0.0160(8) 0.0143(8) 0.0119(8)
C3 0.0274(10) 0.0554(14) 0.0451(12) 0.0275(11) 0.0132(9) 0.0137(9)
C4 0.0268(9) 0.0423(11) 0.0315(10) 0.0188(9) 0.0041(8) 0.0084(8)
C5 0.0414(12) 0.0409(12) 0.0416(12) 0.0188(10) 0.0057(10) 0.0077(10)
C6 0.0289(11) 0.0574(15) 0.0466(13) 0.0301(12) 0.0010(10) 0.0099(10)
C7 0.0351(10) 0.0358(10) 0.0196(8) 0.0129(7) 0.0088(7) 0.0152(8)
C8 0.0317(10) 0.0437(11) 0.0193(8) 0.0142(8) 0.0093(7) 0.0114(8)
C9 0.0325(10) 0.0706(15) 0.0285(10) 0.0273(10) 0.0097(8) 0.0169(10)
C10 0.0595(19) 0.197(5) 0.123(3) 0.138(4) 0.039(2) 0.056(3)
C11 0.074(2) 0.100(3) 0.063(2) 0.005(2) -0.0293(19) 0.016(2)
C12 0.0513(16) 0.154(4) 0.0585(17) 0.060(2) 0.0259(14) 0.056(2)
C13 0.0466(13) 0.0674(16) 0.0399(12) 0.0307(12) 0.0246(10) 0.0276(12)
C14 0.0723(17) 0.0552(15) 0.0483(13) 0.0358(12) 0.0362(13) 0.0293(13)
C15 0.0541(14) 0.0695(18) 0.0259(10) 0.0205(11) 0.0165(10) 0.0208(12)
C16 0.0432(11) 0.0468(11) 0.0235(9) 0.0197(8) 0.0158(8) 0.0209(9)
C17 0.0505(13) 0.0425(12) 0.0310(10) 0.0142(9) 0.0198(10) 0.0138(10)
N1 0.0287(8) 0.0396(9) 0.0226(7) 0.0148(7) 0.0073(6) 0.0096(7)
N2 0.0345(9) 0.0404(9) 0.0221(7) 0.0151(7) 0.0088(6) 0.0139(7)
N3 0.0288(8) 0.0465(10) 0.0272(8) 0.0206(7) 0.0114(6) 0.0126(7)
N4 0.0311(9) 0.0543(11) 0.0262(8) 0.0233(8) 0.0098(7) 0.0131(7)
O1 0.0263(6) 0.0515(8) 0.0241(6) 0.0211(6) 0.0093(5) 0.0103(6)
O2 0.0328(7) 0.0445(8) 0.0193(6) 0.0143(6) 0.0078(5) 0.0056(6)
Si1 0.0266(3) 0.0371(3) 0.0204(3) 0.0133(2) 0.0078(2) 0.0087(2)

loop_
_atom_type_symbol
_atom_type_description
_atom_type_scat_dispersion_real
_atom_type_scat_dispersion_imag
_atom_type_scat_source
C C 0.0033 0.0016 'International Tables Vol C Tables 4.2.6.8 and 6.1.1.4'
H H 0.0000 0.0000 'International Tables Vol C Tables 4.2.6.8 and 6.1.1.4'
N N 0.0061 0.0033 'International Tables Vol C Tables 4.2.6.8 and 6.1.1.4'
O O 0.0106 0.0060 'International Tables Vol C Tables 4.2.6.8 and 6.1.1.4'
Si Si 0.0817 0.0704 'International Tables Vol C Tables 4.2.6.8 and 6.1.1.4'

loop_
_geom_angle_atom_site_label_1
_geom_angle_atom_site_label_2
_geom_angle_atom_site_label_3
_geom_angle
N3 C2 C1 123.53(19)
N3 C2 C3 115.52(18)
C1 C2 C3 120.92(18)
C2 C3 C4 113.58(16)
N1 C4 C5 110.53(17)
N1 C4 C6 110.12(17)
C5 C4 C6 109.55(18)
N1 C4 C3 108.19(16)
C5 C4 C3 111.41(19)
C6 C4 C3 106.97(17)
N2 C7 O2 118.96(16)
N2 C7 C16 123.96(16)
O2 C7 C16 117.07(17)
N4 C8 O1 121.82(16)
N4 C8 C9 121.10(17)
O1 C8 C9 117.06(17)
C12 C9 C8 110.81(17)
C12 C9 C11 110.5(3)
C8 C9 C11 105.8(2)
C12 C9 C10 109.8(3)
C8 C9 C10 109.9(2)
C11 C9 C10 109.9(3)
C7 C16 C15 109.79(19)
C7 C16 C14 108.99(16)
C15 C16 C14 109.74(19)
C7 C16 C13 109.16(15)
C15 C16 C13 110.20(18)
C14 C16 C13 108.9(2)
N2 N1 C4 112.44(14)
N2 N1 Si1 113.79(12)
C4 N1 Si1 133.16(12)
C7 N2 N1 108.30(15)
C2 N3 N4 118.50(17)
C2 N3 Si1 129.50(14)
N4 N3 Si1 111.97(12)
C8 N4 N3 106.76(15)
C8 O1 Si1 116.68(11)
C7 O2 Si1 111.65(13)
O2 Si1 N1 86.74(7)
O2 Si1 O1 90.83(7)
N1 Si1 O1 132.19(8)
O2 Si1 C17 102.16(10)
N1 Si1 C17 121.14(10)
O1 Si1 C17 106.05(9)
O2 Si1 N3 162.99(7)
N1 Si1 N3 88.91(8)
O1 Si1 N3 79.97(6)
C17 Si1 N3 94.17(9)

loop_
_geom_bond_atom_site_label_1
_geom_bond_atom_site_label_2
_geom_bond_distance
C1 C2 1.483(3)
C2 N3 1.271(3)
C2 C3 1.493(3)
C3 C4 1.537(3)
C4 N1 1.459(3)
C4 C5 1.522(3)
C4 C6 1.534(3)
C7 N2 1.267(3)
C7 O2 1.345(2)
C7 C16 1.507(3)
C8 N4 1.280(3)
C8 O1 1.322(2)
C8 C9 1.506(2)
C9 C12 1.497(3)
C9 C11 1.521(5)
C9 C10 1.522(4)
C13 C16 1.532(3)
C14 C16 1.522(3)
C15 C16 1.522(3)
C17 Si1 1.858(2)
N1 N2 1.418(2)
N1 Si1 1.7293(16)
N3 N4 1.410(2)
N3 Si1 1.9806(17)
O1 Si1 1.7330(13)
O2 Si1 1.7208(14)

loop_
_geom_torsion_atom_site_label_1
_geom_torsion_atom_site_label_2
_geom_torsion_atom_site_label_3
_geom_torsion_atom_site_label_4
_geom_torsion
N3 C2 C3 C4 48.0(3)
C1 C2 C3 C4 -130.2(2)
C2 C3 C4 N1 -60.4(2)
C2 C3 C4 C5 61.3(2)
C2 C3 C4 C6 -179.0(2)
N4 C8 C9 C12 143.8(3)
O1 C8 C9 C12 -37.7(3)
N4 C8 C9 C11 -96.5(3)
O1 C8 C9 C11 82.1(3)
N4 C8 C9 C10 22.1(4)
O1 C8 C9 C10 -159.3(3)
N2 C7 C16 C15 -3.9(3)
O2 C7 C16 C15 177.21(18)
N2 C7 C16 C14 116.3(2)
O2 C7 C16 C14 -62.6(2)
N2 C7 C16 C13 -124.8(2)
O2 C7 C16 C13 56.3(2)
C5 C4 N1 N2 72.3(2)
C6 C4 N1 N2 -48.9(2)
C3 C4 N1 N2 -165.44(15)
C5 C4 N1 Si1 -97.9(2)
C6 C4 N1 Si1 140.88(18)
C3 C4 N1 Si1 24.3(2)
O2 C7 N2 N1 0.7(2)
C16 C7 N2 N1 -178.13(15)
C4 N1 N2 C7 -178.03(15)
Si1 N1 N2 C7 -5.77(18)
C1 C2 N3 N4 2.9(3)
C3 C2 N3 N4 -175.30(17)
C1 C2 N3 Si1 -179.04(16)
C3 C2 N3 Si1 2.8(3)
O1 C8 N4 N3 0.1(3)
C9 C8 N4 N3 178.56(17)
C2 N3 N4 C8 167.28(18)
Si1 N3 N4 C8 -11.13(19)
N4 C8 O1 Si1 13.1(3)
C9 C8 O1 Si1 -165.46(14)
N2 C7 O2 Si1 4.6(2)
C16 C7 O2 Si1 -176.51(12)
C7 O2 Si1 N1 -6.25(12)
C7 O2 Si1 O1 125.97(13)
C7 O2 Si1 C17 -127.42(14)
C7 O2 Si1 N3 69.2(3)
N2 N1 Si1 O2 6.86(12)
C4 N1 Si1 O2 177.03(18)
N2 N1 Si1 O1 -81.29(15)
C4 N1 Si1 O1 88.88(19)
N2 N1 Si1 C17 109.10(14)
C4 N1 Si1 C17 -80.7(2)
N2 N1 Si1 N3 -156.68(13)
C4 N1 Si1 N3 13.49(17)
C8 O1 Si1 O2 179.93(14)
C8 O1 Si1 N1 -93.73(16)
C8 O1 Si1 C17 77.02(16)
C8 O1 Si1 N3 -14.46(14)
C2 N3 Si1 O2 -105.6(3)
N4 N3 Si1 O2 72.6(3)
C2 N3 Si1 N1 -30.46(18)
N4 N3 Si1 N1 147.73(13)
C2 N3 Si1 O1 -163.74(19)
N4 N3 Si1 O1 14.45(12)
C2 N3 Si1 C17 90.68(19)
N4 N3 Si1 C17 -91.12(14)
